data_7039914
loop_
_publ_author_name
'Aloisi, Alicia'
'Berthet, Jean-Claude'
'Genre, Caroline'
'Thu\'ery, Pierre'
'Cantat, Thibault'

_publ_section_title
;
 Complexes of the tripodal phosphine ligands PhSi(XPPh2)3 (X = CH2, O):
 synthesis, structure and catalytic activity in the hydroboration of CO2.
;
_journal_issue 37
_journal_name_full 'Dalton transactions (Cambridge, England : 2003)'
_journal_page_first 14774
_journal_page_last 14788
_journal_paper_doi 10.1039/c6dt02135b
_journal_volume 45
_journal_year 2016
_chemical_formula_sum 'C50 H44 F6 Fe N3 O9 P3 S2 Si'
_chemical_formula_weight 1185.85
_space_group_crystal_system monoclinic
_space_group_IT_number 14
_space_group_name_Hall '-P 2ybc'
_space_group_name_H-M_alt 'P 1 21/c 1'
_symmetry_space_group_name_Hall '-P 2ybc'
_symmetry_space_group_name_H-M 'P 1 21/c 1'
_atom_sites_solution_hydrogens geom
_audit_creation_method SHELXL-2014
_audit_update_record
;
2016-06-21 deposited with the CCDC.
2016-07-15 downloaded from the CCDC.
;
_cell_angle_alpha 90
_cell_angle_beta 102.994(2)
_cell_angle_gamma 90
_cell_formula_units_Z 4
_cell_length_a 13.2856(5)
_cell_length_b 23.6456(9)
_cell_length_c 17.1543(4)
_cell_measurement_reflns_used 194968
_cell_measurement_temperature 150(2)
_cell_measurement_theta_max 25.68
_cell_measurement_theta_min 2.11
_cell_volume 5251.0(3)
_computing_cell_refinement 'HKL2000 (Otwinowski & Minor, 1997)'
_computing_data_collection 'COLLECT (Nonius, 1998)'
_computing_data_reduction 'HKL2000 (Otwinowski & Minor, 1997)'
_computing_molecular_graphics 'SHELXTL (Sheldrick, 2008)'
_computing_publication_material 'SHELXTL (Sheldrick, 2008); PLATON (Spek, 2003)'
_computing_structure_refinement 'SHELXL (Sheldrick, 2015)'
_computing_structure_solution 'SHELXT (Sheldrick, 2015)'
_diffrn_ambient_temperature 150(2)
_diffrn_measured_fraction_theta_full 0.999
_diffrn_measured_fraction_theta_max 0.999
_diffrn_measurement_device_type 'Nonius Kappa-CCD area-detector diffractometer'
_diffrn_measurement_method 'two \f and seven \w scans with 2\% steps (488 frames)'
_diffrn_radiation_monochromator graphite
_diffrn_radiation_source 'fine-focus sealed tube'
_diffrn_radiation_type MoK\a
_diffrn_radiation_wavelength 0.71073
_diffrn_reflns_av_R_equivalents 0.0244
_diffrn_reflns_av_unetI/netI 0.0330
_diffrn_reflns_Laue_measured_fraction_full 0.999
_diffrn_reflns_Laue_measured_fraction_max 0.999
_diffrn_reflns_limit_h_max 16
_diffrn_reflns_limit_h_min -16
_diffrn_reflns_limit_k_max 28
_diffrn_reflns_limit_k_min -28
_diffrn_reflns_limit_l_max 20
_diffrn_reflns_limit_l_min -20
_diffrn_reflns_number 194968
_diffrn_reflns_point_group_measured_fraction_full 0.999
_diffrn_reflns_point_group_measured_fraction_max 0.999
_diffrn_reflns_theta_full 25.242
_diffrn_reflns_theta_max 25.681
_diffrn_reflns_theta_min 2.110
_diffrn_standards_decay_% 0
_diffrn_standards_interval_time 0
_diffrn_standards_number 0
_exptl_absorpt_coefficient_mu 0.560
_exptl_absorpt_correction_T_max 0.904
_exptl_absorpt_correction_T_min 0.848
_exptl_absorpt_correction_type multi-scan
_exptl_absorpt_process_details 'SCALEPACK (Otwinowski & Minor, 1997)'
_exptl_crystal_colour 'translucent light orange'
_exptl_crystal_density_diffrn 1.500
_exptl_crystal_description parallelepiped
_exptl_crystal_F_000 2432
_exptl_crystal_size_max 0.20
_exptl_crystal_size_mid 0.18
_exptl_crystal_size_min 0.18
_refine_diff_density_max 0.397
_refine_diff_density_min -0.483
_refine_diff_density_rms 0.067
_refine_ls_extinction_method none
_refine_ls_goodness_of_fit_ref 1.026
_refine_ls_hydrogen_treatment constr
_refine_ls_matrix_type full
_refine_ls_number_parameters 679
_refine_ls_number_reflns 9959
_refine_ls_number_restraints 0
_refine_ls_restrained_S_all 1.026
_refine_ls_R_factor_all 0.0517
_refine_ls_R_factor_gt 0.0374
_refine_ls_shift/su_max 0.001
_refine_ls_shift/su_mean 0.000
_refine_ls_structure_factor_coef Fsqd
_refine_ls_weighting_details 'w=1/[\s^2^(Fo^2^)+(0.0440P)^2^+3.1971P] where P=(Fo^2^+2Fc^2^)/3'
_refine_ls_weighting_scheme calc
_refine_ls_wR_factor_gt 0.0899
_refine_ls_wR_factor_ref 0.0954
_reflns_Friedel_coverage 0.000
_reflns_number_gt 8074
_reflns_number_total 9959
_reflns_threshold_expression 'I > 2\s(I)'
_cod_data_source_file c6dt02135b2.cif
_cod_data_source_block 3prime
_cod_depositor_comments 'Adding full bibliography for 7039913--7039920.cif.'
_cod_database_code 7039914
_shelx_space_group_comment
;
The symmetry employed for this shelxl refinement is uniquely defined
by the following loop, which should always be used as a source of
symmetry information in preference to the above space-group names.
They are only intended as comments.
;
_shelxl_version_number 2014-3

loop_
_space_group_symop_operation_xyz
'x, y, z'
'-x, y+1/2, -z+1/2'
'-x, -y, -z'
'x, -y-1/2, z-1/2'

loop_
_atom_site_label
_atom_site_type_symbol
_atom_site_fract_x
_atom_site_fract_y
_atom_site_fract_z
_atom_site_U_iso_or_equiv
_atom_site_adp_type
_atom_site_occupancy
_atom_site_site_symmetry_order
_atom_site_calc_flag
_atom_site_refinement_flags_posn
_atom_site_refinement_flags_adp
Fe1 Fe 0.21848(2) 0.47567(2) 0.24073(2) 0.02525(9) Uani 1 1 d . .
P1 P 0.27453(4) 0.38582(2) 0.24892(3) 0.02799(13) Uani 1 1 d . .
P2 P 0.12532(4) 0.45843(2) 0.33288(3) 0.02749(13) Uani 1 1 d . .
P3 P 0.36172(4) 0.50027(2) 0.33355(3) 0.02794(13) Uani 1 1 d . .
Si1 Si 0.30938(5) 0.40495(3) 0.42019(3) 0.02884(14) Uani 1 1 d . .
S1 S 0.29251(7) 0.68125(3) 0.06507(5) 0.0598(2) Uani 1 1 d . .
S2 S 0.84544(5) 0.58167(3) 0.09540(4) 0.04342(16) Uani 1 1 d . .
O1 O 0.30279(12) 0.36443(6) 0.34155(9) 0.0346(4) Uani 1 1 d . .
O2 O 0.19447(12) 0.43232(7) 0.41468(9) 0.0319(3) Uani 1 1 d . .
O3 O 0.38372(12) 0.45889(7) 0.41147(9) 0.0334(4) Uani 1 1 d . .
O4 O 0.2629(2) 0.63127(9) 0.10228(16) 0.0838(8) Uani 1 1 d . .
O5 O 0.2494(2) 0.73306(10) 0.08554(18) 0.0978(9) Uani 1 1 d . .
O6 O 0.29373(19) 0.67428(10) -0.01779(13) 0.0727(6) Uani 1 1 d . .
O7 O 0.94395(18) 0.60473(14) 0.13005(15) 0.0939(9) Uani 1 1 d . .
O8 O 0.81179(18) 0.53795(9) 0.14128(12) 0.0640(6) Uani 1 1 d . .
O9 O 0.82744(16) 0.57074(8) 0.01085(11) 0.0544(5) Uani 1 1 d . .
N1 N 0.09559(14) 0.45873(8) 0.15601(11) 0.0317(4) Uani 1 1 d . .
N2 N 0.17514(14) 0.55500(8) 0.23423(10) 0.0292(4) Uani 1 1 d . .
N3 N 0.28426(14) 0.49403(8) 0.15228(11) 0.0304(4) Uani 1 1 d . .
F1 F 0.4430(3) 0.69473(11) 0.19045(13) 0.1236(10) Uani 1 1 d . .
F2 F 0.47918(17) 0.64090(10) 0.10113(14) 0.0933(7) Uani 1 1 d . .
F3 F 0.47200(18) 0.73106(10) 0.08480(14) 0.0993(8) Uani 1 1 d . .
F4 F 0.6615(2) 0.62317(17) 0.06301(15) 0.1469(15) Uani 1 1 d . .
F5 F 0.7808(3) 0.68393(11) 0.06544(16) 0.1550(16) Uani 1 1 d . .
F6 F 0.7531(2) 0.65137(10) 0.17458(12) 0.1129(9) Uani 1 1 d . .
C1 C 0.18638(17) 0.33081(10) 0.20156(14) 0.0348(5) Uani 1 1 d . .
C2 C 0.1589(2) 0.28616(11) 0.24600(18) 0.0504(7) Uani 1 1 d . .
H2 H 0.1883 0.2833 0.3017 0.061 Uiso 1 1 calc R U
C3 C 0.0888(3) 0.24631(14) 0.2084(2) 0.0720(10) Uani 1 1 d . .
H3 H 0.0698 0.2160 0.2386 0.086 Uiso 1 1 calc R U
C4 C 0.0460(3) 0.24978(14) 0.1281(3) 0.0755(11) Uani 1 1 d . .
H4 H -0.0035 0.2226 0.1033 0.091 Uiso 1 1 calc R U
C5 C 0.0748(2) 0.29280(14) 0.0830(2) 0.0625(9) Uani 1 1 d . .
H5 H 0.0461 0.2947 0.0271 0.075 Uiso 1 1 calc R U
C6 C 0.1458(2) 0.33318(11) 0.11966(16) 0.0441(6) Uani 1 1 d . .
H6 H 0.1665 0.3624 0.0887 0.053 Uiso 1 1 calc R U
C7 C 0.39324(17) 0.36817(9) 0.21783(13) 0.0299(5) Uani 1 1 d . .
C8 C 0.47407(19) 0.34121(11) 0.27047(15) 0.0413(6) Uani 1 1 d . .
H8 H 0.4683 0.3333 0.3236 0.050 Uiso 1 1 calc R U
C9 C 0.5628(2) 0.32581(12) 0.24604(17) 0.0504(7) Uani 1 1 d . .
H9 H 0.6174 0.3072 0.2823 0.061 Uiso 1 1 calc R U
C10 C 0.57188(19) 0.33739(12) 0.16942(18) 0.0476(7) Uani 1 1 d . .
H10 H 0.6330 0.3271 0.1530 0.057 Uiso 1 1 calc R U
C11 C 0.4926(2) 0.36390(11) 0.11628(16) 0.0434(6) Uani 1 1 d . .
H11 H 0.4994 0.3719 0.0635 0.052 Uiso 1 1 calc R U
C12 C 0.40253(19) 0.37892(10) 0.13996(14) 0.0363(5) Uani 1 1 d . .
H12 H 0.3474 0.3965 0.1029 0.044 Uiso 1 1 calc R U
C13 C 0.02160(17) 0.40615(10) 0.31107(14) 0.0324(5) Uani 1 1 d . .
C14 C -0.06853(18) 0.41585(11) 0.25307(16) 0.0433(6) Uani 1 1 d . .
H14 H -0.0758 0.4497 0.2224 0.052 Uiso 1 1 calc R U
C15 C -0.1477(2) 0.37638(13) 0.2399(2) 0.0585(8) Uani 1 1 d . .
H15 H -0.2083 0.3831 0.1995 0.070 Uiso 1 1 calc R U
C16 C -0.1393(2) 0.32767(13) 0.2845(2) 0.0614(8) Uani 1 1 d . .
H16 H -0.1942 0.3010 0.2752 0.074 Uiso 1 1 calc R U
C17 C -0.0515(2) 0.31754(12) 0.34261(19) 0.0538(7) Uani 1 1 d . .
H17 H -0.0460 0.2841 0.3739 0.065 Uiso 1 1 calc R U
C18 C 0.0295(2) 0.35632(10) 0.35570(15) 0.0403(6) Uani 1 1 d . .
H18 H 0.0906 0.3488 0.3953 0.048 Uiso 1 1 calc R U
C19 C 0.06403(17) 0.51740(9) 0.37166(13) 0.0312(5) Uani 1 1 d . .
C20 C 0.0895(2) 0.53004(11) 0.45292(15) 0.0436(6) Uani 1 1 d . .
H20 H 0.1408 0.5087 0.4883 0.052 Uiso 1 1 calc R U
C21 C 0.0392(3) 0.57432(12) 0.48209(17) 0.0558(8) Uani 1 1 d . .
H21 H 0.0577 0.5837 0.5373 0.067 Uiso 1 1 calc R U
C22 C -0.0365(2) 0.60443(12) 0.43196(18) 0.0542(8) Uani 1 1 d . .
H22 H -0.0712 0.6340 0.4527 0.065 Uiso 1 1 calc R U
C23 C -0.0627(2) 0.59192(12) 0.35142(18) 0.0509(7) Uani 1 1 d . .
H23 H -0.1159 0.6126 0.3168 0.061 Uiso 1 1 calc R U
C24 C -0.01143(19) 0.54912(11) 0.32095(15) 0.0402(6) Uani 1 1 d . .
H24 H -0.0279 0.5414 0.2652 0.048 Uiso 1 1 calc R U
C25 C 0.35950(17) 0.56967(10) 0.37847(13) 0.0323(5) Uani 1 1 d . .
C26 C 0.3259(2) 0.57581(12) 0.44854(16) 0.0526(7) Uani 1 1 d . .
H26 H 0.3102 0.5433 0.4761 0.063 Uiso 1 1 calc R U
C27 C 0.3150(3) 0.62941(14) 0.47897(19) 0.0697(9) Uani 1 1 d . .
H27 H 0.2911 0.6331 0.5269 0.084 Uiso 1 1 calc R U
C28 C 0.3382(2) 0.67671(13) 0.44092(18) 0.0576(8) Uani 1 1 d . .
H28 H 0.3300 0.7132 0.4620 0.069 Uiso 1 1 calc R U
C29 C 0.3734(2) 0.67111(11) 0.37182(18) 0.0523(7) Uani 1 1 d . .
H29 H 0.3912 0.7038 0.3456 0.063 Uiso 1 1 calc R U
C30 C 0.3831(2) 0.61820(11) 0.34063(17) 0.0478(6) Uani 1 1 d . .
H30 H 0.4063 0.6149 0.2923 0.057 Uiso 1 1 calc R U
C31 C 0.48609(17) 0.49780(10) 0.30604(14) 0.0326(5) Uani 1 1 d . .
C32 C 0.50560(19) 0.52974(11) 0.24243(14) 0.0380(5) Uani 1 1 d . .
H32 H 0.4527 0.5530 0.2121 0.046 Uiso 1 1 calc R U
C33 C 0.6018(2) 0.52780(12) 0.22323(16) 0.0463(6) Uani 1 1 d . .
H33 H 0.6144 0.5496 0.1799 0.056 Uiso 1 1 calc R U
C34 C 0.6790(2) 0.49410(13) 0.26718(19) 0.0533(7) Uani 1 1 d . .
H34 H 0.7448 0.4927 0.2541 0.064 Uiso 1 1 calc R U
C35 C 0.6605(2) 0.46257(12) 0.32970(19) 0.0538(7) Uani 1 1 d . .
H35 H 0.7139 0.4395 0.3598 0.065 Uiso 1 1 calc R U
C36 C 0.56485(19) 0.46402(11) 0.34943(16) 0.0425(6) Uani 1 1 d . .
H36 H 0.5531 0.4419 0.3927 0.051 Uiso 1 1 calc R U
C37 C 0.34202(17) 0.36235(10) 0.51041(13) 0.0324(5) Uani 1 1 d . .
C38 C 0.3349(2) 0.38462(11) 0.58491(14) 0.0408(6) Uani 1 1 d . .
H38 H 0.3240 0.4240 0.5902 0.049 Uiso 1 1 calc R U
C39 C 0.3436(2) 0.34933(13) 0.65069(15) 0.0487(7) Uani 1 1 d . .
H39 H 0.3414 0.3649 0.7013 0.058 Uiso 1 1 calc R U
C40 C 0.3554(2) 0.29229(12) 0.64307(16) 0.0546(8) Uani 1 1 d . .
H40 H 0.3590 0.2683 0.6880 0.066 Uiso 1 1 calc R U
C41 C 0.3622(3) 0.26977(12) 0.57131(18) 0.0633(9) Uani 1 1 d . .
H41 H 0.3717 0.2302 0.5667 0.076 Uiso 1 1 calc R U
C42 C 0.3551(2) 0.30429(12) 0.50486(16) 0.0529(7) Uani 1 1 d . .
H42 H 0.3593 0.2881 0.4550 0.063 Uiso 1 1 calc R U
C43 C 0.02805(18) 0.44855(11) 0.10440(15) 0.0365(5) Uani 1 1 d . .
C44 C -0.05897(19) 0.43354(13) 0.03928(16) 0.0487(7) Uani 1 1 d . .
H44A H -0.0331 0.4180 -0.0055 0.073 Uiso 1 1 calc R U
H44B H -0.1005 0.4673 0.0215 0.073 Uiso 1 1 calc R U
H44C H -0.1018 0.4051 0.0581 0.073 Uiso 1 1 calc R U
C45 C 0.15634(18) 0.60187(10) 0.23047(13) 0.0334(5) Uani 1 1 d . .
C46 C 0.1331(2) 0.66227(11) 0.22866(17) 0.0474(6) Uani 1 1 d . .
H46A H 0.1370 0.6758 0.2833 0.071 Uiso 1 1 calc R U
H46B H 0.0634 0.6688 0.1961 0.071 Uiso 1 1 calc R U
H46C H 0.1834 0.6828 0.2054 0.071 Uiso 1 1 calc R U
C47 C 0.31268(18) 0.50729(10) 0.09711(14) 0.0355(5) Uani 1 1 d . .
C48 C 0.3542(2) 0.52286(13) 0.02821(15) 0.0495(7) Uani 1 1 d . .
H48A H 0.4294 0.5183 0.0416 0.074 Uiso 1 1 calc R U
H48B H 0.3368 0.5624 0.0139 0.074 Uiso 1 1 calc R U
H48C H 0.3241 0.4984 -0.0171 0.074 Uiso 1 1 calc R U
C49 C 0.4252(3) 0.68765(14) 0.11238(18) 0.0680(9) Uani 1 1 d . .
C50 C 0.7582(4) 0.63862(17) 0.10043(19) 0.0802(12) Uani 1 1 d . .

loop_
_atom_site_aniso_label
_atom_site_aniso_U_11
_atom_site_aniso_U_22
_atom_site_aniso_U_33
_atom_site_aniso_U_23
_atom_site_aniso_U_13
_atom_site_aniso_U_12
Fe1 0.02598(16) 0.02406(17) 0.02716(16) 0.00018(12) 0.00900(12) 0.00039(12)
P1 0.0309(3) 0.0244(3) 0.0306(3) -0.0006(2) 0.0109(2) 0.0009(2)
P2 0.0279(3) 0.0272(3) 0.0295(3) 0.0011(2) 0.0109(2) 0.0018(2)
P3 0.0278(3) 0.0261(3) 0.0306(3) 0.0018(2) 0.0079(2) -0.0013(2)
Si1 0.0315(3) 0.0264(3) 0.0300(3) 0.0033(2) 0.0099(2) 0.0029(2)
S1 0.0735(5) 0.0437(4) 0.0735(5) 0.0088(4) 0.0403(4) 0.0008(4)
S2 0.0414(3) 0.0498(4) 0.0385(3) 0.0035(3) 0.0079(3) 0.0036(3)
O1 0.0472(9) 0.0267(8) 0.0324(8) 0.0027(6) 0.0144(7) 0.0059(7)
O2 0.0335(8) 0.0351(9) 0.0302(8) 0.0062(6) 0.0135(6) 0.0052(7)
O3 0.0323(8) 0.0325(9) 0.0340(8) 0.0065(7) 0.0041(7) -0.0024(7)
O4 0.111(2) 0.0473(13) 0.118(2) 0.0125(13) 0.0788(17) -0.0053(13)
O5 0.126(2) 0.0500(14) 0.143(2) 0.0143(15) 0.083(2) 0.0222(15)
O6 0.0824(16) 0.0809(17) 0.0554(13) 0.0014(11) 0.0171(11) -0.0105(13)
O7 0.0515(13) 0.146(3) 0.0732(16) 0.0223(16) -0.0093(12) -0.0268(15)
O8 0.0866(16) 0.0585(13) 0.0532(12) 0.0068(10) 0.0293(11) -0.0060(11)
O9 0.0712(13) 0.0563(12) 0.0406(10) -0.0049(9) 0.0226(9) 0.0021(10)
N1 0.0310(10) 0.0314(11) 0.0342(10) 0.0011(8) 0.0107(9) 0.0015(8)
N2 0.0309(10) 0.0301(11) 0.0284(10) 0.0008(8) 0.0104(8) 0.0000(8)
N3 0.0296(9) 0.0302(10) 0.0320(10) -0.0004(8) 0.0085(8) -0.0002(8)
F1 0.210(3) 0.0941(18) 0.0524(13) 0.0038(11) 0.0000(15) -0.0210(19)
F2 0.0756(14) 0.0842(16) 0.1149(18) 0.0080(13) 0.0102(12) 0.0086(12)
F3 0.1022(17) 0.0904(16) 0.0963(16) 0.0250(13) 0.0033(13) -0.0418(13)
F4 0.0905(18) 0.272(4) 0.0770(16) 0.018(2) 0.0159(14) 0.102(2)
F5 0.319(5) 0.0734(17) 0.1007(18) 0.0353(14) 0.106(2) 0.086(2)
F6 0.206(3) 0.0869(16) 0.0592(12) -0.0056(11) 0.0586(15) 0.0464(17)
C1 0.0332(12) 0.0261(12) 0.0487(14) -0.0066(10) 0.0168(11) -0.0004(10)
C2 0.0606(17) 0.0339(15) 0.0675(18) -0.0080(13) 0.0369(15) -0.0079(13)
C3 0.080(2) 0.0455(19) 0.107(3) -0.0239(18) 0.055(2) -0.0270(17)
C4 0.0548(19) 0.050(2) 0.126(3) -0.040(2) 0.029(2) -0.0225(16)
C5 0.0519(17) 0.0536(19) 0.076(2) -0.0286(16) 0.0007(15) -0.0010(15)
C6 0.0436(14) 0.0362(14) 0.0511(16) -0.0104(11) 0.0074(12) -0.0024(11)
C7 0.0301(11) 0.0242(11) 0.0366(12) -0.0045(9) 0.0099(9) -0.0010(9)
C8 0.0387(13) 0.0413(15) 0.0447(14) -0.0017(11) 0.0110(11) 0.0054(11)
C9 0.0348(14) 0.0543(18) 0.0607(18) -0.0077(13) 0.0075(12) 0.0084(12)
C10 0.0319(13) 0.0452(16) 0.0700(18) -0.0165(13) 0.0208(13) -0.0043(12)
C11 0.0486(15) 0.0393(15) 0.0492(15) -0.0121(11) 0.0256(12) -0.0064(12)
C12 0.0403(13) 0.0317(13) 0.0395(13) -0.0045(10) 0.0143(10) 0.0012(10)
C13 0.0316(12) 0.0309(12) 0.0401(12) -0.0040(10) 0.0195(10) -0.0020(10)
C14 0.0307(12) 0.0424(15) 0.0585(16) -0.0001(12) 0.0134(11) -0.0019(11)
C15 0.0303(13) 0.0557(19) 0.089(2) -0.0074(16) 0.0117(14) -0.0067(13)
C16 0.0401(16) 0.0440(17) 0.107(3) -0.0133(17) 0.0313(17) -0.0125(13)
C17 0.0586(18) 0.0329(15) 0.081(2) -0.0030(13) 0.0387(16) -0.0053(13)
C18 0.0447(14) 0.0317(13) 0.0502(15) -0.0029(11) 0.0230(12) -0.0021(11)
C19 0.0336(12) 0.0280(12) 0.0367(12) -0.0004(9) 0.0181(10) -0.0004(9)
C20 0.0547(16) 0.0400(15) 0.0389(13) -0.0026(11) 0.0165(12) 0.0064(12)
C21 0.084(2) 0.0462(17) 0.0449(16) -0.0080(13) 0.0310(15) 0.0035(16)
C22 0.076(2) 0.0355(15) 0.0644(18) 0.0012(13) 0.0438(16) 0.0136(14)
C23 0.0548(16) 0.0407(16) 0.0636(18) 0.0094(13) 0.0266(14) 0.0168(13)
C24 0.0422(13) 0.0374(14) 0.0442(14) 0.0030(11) 0.0167(11) 0.0074(11)
C25 0.0299(11) 0.0317(13) 0.0336(12) -0.0030(9) 0.0034(9) -0.0012(10)
C26 0.078(2) 0.0426(16) 0.0415(15) -0.0035(12) 0.0224(14) -0.0023(14)
C27 0.109(3) 0.054(2) 0.0530(18) -0.0161(15) 0.0330(18) -0.0016(19)
C28 0.069(2) 0.0397(17) 0.0593(18) -0.0187(14) 0.0049(15) 0.0000(14)
C29 0.0606(18) 0.0305(14) 0.0648(18) -0.0038(12) 0.0122(14) -0.0062(13)
C30 0.0592(17) 0.0337(15) 0.0553(16) -0.0038(12) 0.0232(13) -0.0052(12)
C31 0.0287(11) 0.0282(12) 0.0417(13) -0.0043(10) 0.0096(10) -0.0032(9)
C32 0.0357(12) 0.0387(14) 0.0408(13) -0.0033(10) 0.0114(10) -0.0047(11)
C33 0.0413(14) 0.0498(16) 0.0532(16) -0.0073(12) 0.0219(12) -0.0103(12)
C34 0.0369(14) 0.0511(18) 0.079(2) -0.0088(15) 0.0274(14) -0.0045(13)
C35 0.0347(14) 0.0454(17) 0.083(2) 0.0027(15) 0.0160(14) 0.0062(12)
C36 0.0354(13) 0.0349(14) 0.0579(16) 0.0036(11) 0.0119(12) -0.0010(11)
C37 0.0336(12) 0.0292(12) 0.0345(12) 0.0057(9) 0.0076(9) 0.0013(10)
C38 0.0510(15) 0.0352(14) 0.0356(13) 0.0017(10) 0.0084(11) 0.0003(11)
C39 0.0537(16) 0.0572(18) 0.0337(13) 0.0082(12) 0.0069(12) -0.0067(14)
C40 0.0660(19) 0.0467(18) 0.0442(16) 0.0188(13) -0.0026(13) -0.0122(14)
C41 0.096(2) 0.0299(15) 0.0571(18) 0.0087(13) 0.0020(17) 0.0073(15)
C42 0.078(2) 0.0365(15) 0.0418(15) 0.0027(12) 0.0089(14) 0.0127(14)
C43 0.0330(13) 0.0385(14) 0.0393(13) -0.0001(10) 0.0110(11) 0.0026(10)
C44 0.0349(13) 0.0588(18) 0.0485(16) -0.0103(13) 0.0009(11) -0.0006(12)
C45 0.0349(12) 0.0323(14) 0.0346(12) 0.0009(10) 0.0114(10) 0.0011(10)
C46 0.0531(16) 0.0298(14) 0.0608(17) 0.0014(12) 0.0161(13) 0.0084(12)
C47 0.0371(13) 0.0347(13) 0.0367(13) -0.0022(10) 0.0128(10) -0.0013(10)
C48 0.0598(17) 0.0565(18) 0.0403(14) -0.0030(12) 0.0286(13) -0.0127(14)
C49 0.106(3) 0.0462(19) 0.0480(18) 0.0062(14) 0.0098(17) -0.0124(19)
C50 0.124(3) 0.080(3) 0.0409(17) 0.0071(16) 0.029(2) 0.043(2)

loop_
_atom_type_symbol
_atom_type_description
_atom_type_scat_dispersion_real
_atom_type_scat_dispersion_imag
_atom_type_scat_source
C C 0.0033 0.0016 'International Tables Vol C Tables 4.2.6.8 and 6.1.1.4'
H H 0.0000 0.0000 'International Tables Vol C Tables 4.2.6.8 and 6.1.1.4'
N N 0.0061 0.0033 'International Tables Vol C Tables 4.2.6.8 and 6.1.1.4'
O O 0.0106 0.0060 'International Tables Vol C Tables 4.2.6.8 and 6.1.1.4'
P P 0.1023 0.0942 'International Tables Vol C Tables 4.2.6.8 and 6.1.1.4'
Fe Fe 0.3463 0.8444 'International Tables Vol C Tables 4.2.6.8 and 6.1.1.4'
F F 0.0171 0.0103 'International Tables Vol C Tables 4.2.6.8 and 6.1.1.4'
S S 0.1246 0.1234 'International Tables Vol C Tables 4.2.6.8 and 6.1.1.4'
Si Si 0.0817 0.0704 'International Tables Vol C Tables 4.2.6.8 and 6.1.1.4'

loop_
_geom_angle_atom_site_label_1
_geom_angle_atom_site_label_2
_geom_angle_atom_site_label_3
_geom_angle
N2 Fe1 N3 85.43(7)
N2 Fe1 N1 88.19(8)
N3 Fe1 N1 85.06(7)
N2 Fe1 P1 177.79(6)
N3 Fe1 P1 93.37(6)
N1 Fe1 P1 93.56(6)
N2 Fe1 P2 90.71(5)
N3 Fe1 P2 173.16(6)
N1 Fe1 P2 89.19(6)
P1 Fe1 P2 90.67(2)
N2 Fe1 P3 89.07(6)
N3 Fe1 P3 92.11(6)
N1 Fe1 P3 176.21(6)
P1 Fe1 P3 89.12(2)
P2 Fe1 P3 93.47(2)
O1 P1 C1 101.43(10)
O1 P1 C7 100.92(9)
C1 P1 C7 102.62(10)
O1 P1 Fe1 110.81(6)
C1 P1 Fe1 118.59(8)
C7 P1 Fe1 119.65(7)
O2 P2 C19 100.92(9)
O2 P2 C13 100.06(10)
C19 P2 C13 102.42(10)
O2 P2 Fe1 112.54(6)
C19 P2 Fe1 118.73(7)
C13 P2 Fe1 119.14(7)
O3 P3 C25 102.22(10)
O3 P3 C31 100.82(10)
C25 P3 C31 103.98(10)
O3 P3 Fe1 112.94(6)
C25 P3 Fe1 116.04(7)
C31 P3 Fe1 118.55(8)
O3 Si1 O1 107.52(8)
O3 Si1 O2 105.04(8)
O1 Si1 O2 107.82(8)
O3 Si1 C37 118.41(9)
O1 Si1 C37 109.59(10)
O2 Si1 C37 107.98(9)
O5 S1 O6 115.87(16)
O5 S1 O4 115.46(14)
O6 S1 O4 114.22(15)
O5 S1 C49 103.10(18)
O6 S1 C49 103.40(15)
O4 S1 C49 102.11(16)
O7 S2 O8 114.84(15)
O7 S2 O9 114.82(14)
O8 S2 O9 115.02(13)
O7 S2 C50 103.7(2)
O8 S2 C50 103.36(17)
O9 S2 C50 102.76(14)
P1 O1 Si1 125.36(10)
P2 O2 Si1 122.69(9)
P3 O3 Si1 122.76(9)
C43 N1 Fe1 176.35(19)
C45 N2 Fe1 175.63(19)
C47 N3 Fe1 172.69(19)
C6 C1 C2 119.5(2)
C6 C1 P1 119.26(19)
C2 C1 P1 121.2(2)
C3 C2 C1 119.5(3)
C3 C2 H2 120.2
C1 C2 H2 120.2
C4 C3 C2 120.9(3)
C4 C3 H3 119.6
C2 C3 H3 119.6
C3 C4 C5 120.2(3)
C3 C4 H4 119.9
C5 C4 H4 119.9
C4 C5 C6 119.8(3)
C4 C5 H5 120.1
C6 C5 H5 120.1
C1 C6 C5 120.0(3)
C1 C6 H6 120.0
C5 C6 H6 120.0
C12 C7 C8 118.9(2)
C12 C7 P1 120.53(17)
C8 C7 P1 120.45(17)
C9 C8 C7 120.6(2)
C9 C8 H8 119.7
C7 C8 H8 119.7
C10 C9 C8 120.0(3)
C10 C9 H9 120.0
C8 C9 H9 120.0
C9 C10 C11 120.3(2)
C9 C10 H10 119.8
C11 C10 H10 119.8
C10 C11 C12 120.1(2)
C10 C11 H11 120.0
C12 C11 H11 120.0
C7 C12 C11 120.0(2)
C7 C12 H12 120.0
C11 C12 H12 120.0
C14 C13 C18 118.5(2)
C14 C13 P2 121.51(18)
C18 C13 P2 119.90(19)
C15 C14 C13 120.3(3)
C15 C14 H14 119.8
C13 C14 H14 119.8
C16 C15 C14 120.7(3)
C16 C15 H15 119.7
C14 C15 H15 119.7
C15 C16 C17 120.0(3)
C15 C16 H16 120.0
C17 C16 H16 120.0
C16 C17 C18 120.1(3)
C16 C17 H17 120.0
C18 C17 H17 120.0
C17 C18 C13 120.4(3)
C17 C18 H18 119.8
C13 C18 H18 119.8
C24 C19 C20 119.3(2)
C24 C19 P2 120.34(18)
C20 C19 P2 120.29(18)
C19 C20 C21 119.5(3)
C19 C20 H20 120.2
C21 C20 H20 120.2
C22 C21 C20 120.6(3)
C22 C21 H21 119.7
C20 C21 H21 119.7
C21 C22 C23 120.2(2)
C21 C22 H22 119.9
C23 C22 H22 119.9
C22 C23 C24 120.0(3)
C22 C23 H23 120.0
C24 C23 H23 120.0
C23 C24 C19 120.3(2)
C23 C24 H24 119.9
C19 C24 H24 119.9
C26 C25 C30 118.1(2)
C26 C25 P3 120.25(19)
C30 C25 P3 121.44(18)
C25 C26 C27 120.3(3)
C25 C26 H26 119.9
C27 C26 H26 119.9
C28 C27 C26 120.9(3)
C28 C27 H27 119.5
C26 C27 H27 119.5
C27 C28 C29 119.4(3)
C27 C28 H28 120.3
C29 C28 H28 120.3
C28 C29 C30 120.1(3)
C28 C29 H29 120.0
C30 C29 H29 120.0
C29 C30 C25 121.2(3)
C29 C30 H30 119.4
C25 C30 H30 119.4
C36 C31 C32 118.6(2)
C36 C31 P3 119.84(18)
C32 C31 P3 121.58(18)
C33 C32 C31 120.6(2)
C33 C32 H32 119.7
C31 C32 H32 119.7
C34 C33 C32 119.9(3)
C34 C33 H33 120.0
C32 C33 H33 120.0
C35 C34 C33 119.9(2)
C35 C34 H34 120.0
C33 C34 H34 120.0
C34 C35 C36 120.8(3)
C34 C35 H35 119.6
C36 C35 H35 119.6
C35 C36 C31 120.2(3)
C35 C36 H36 119.9
C31 C36 H36 119.9
C42 C37 C38 117.9(2)
C42 C37 Si1 119.95(18)
C38 C37 Si1 121.03(18)
C39 C38 C37 120.3(2)
C39 C38 H38 119.9
C37 C38 H38 119.9
C40 C39 C38 120.4(3)
C40 C39 H39 119.8
C38 C39 H39 119.8
C41 C40 C39 120.3(2)
C41 C40 H40 119.9
C39 C40 H40 119.9
C40 C41 C42 120.4(3)
C40 C41 H41 119.8
C42 C41 H41 119.8
C41 C42 C37 120.7(3)
C41 C42 H42 119.6
C37 C42 H42 119.6
N1 C43 C44 178.0(3)
C43 C44 H44A 109.5
C43 C44 H44B 109.5
H44A C44 H44B 109.5
C43 C44 H44C 109.5
H44A C44 H44C 109.5
H44B C44 H44C 109.5
N2 C45 C46 178.0(3)
C45 C46 H46A 109.5
C45 C46 H46B 109.5
H46A C46 H46B 109.5
C45 C46 H46C 109.5
H46A C46 H46C 109.5
H46B C46 H46C 109.5
N3 C47 C48 177.0(3)
C47 C48 H48A 109.5
C47 C48 H48B 109.5
H48A C48 H48B 109.5
C47 C48 H48C 109.5
H48A C48 H48C 109.5
H48B C48 H48C 109.5
F1 C49 F3 105.7(3)
F1 C49 F2 105.6(3)
F3 C49 F2 105.8(3)
F1 C49 S1 114.1(3)
F3 C49 S1 113.3(2)
F2 C49 S1 111.6(2)
F5 C50 F6 108.9(3)
F5 C50 F4 107.3(3)
F6 C50 F4 105.6(3)
F5 C50 S2 112.3(3)
F6 C50 S2 113.0(2)
F4 C50 S2 109.3(3)

loop_
_geom_bond_atom_site_label_1
_geom_bond_atom_site_label_2
_geom_bond_distance
Fe1 N2 1.958(2)
Fe1 N3 1.9624(18)
Fe1 N1 1.967(2)
Fe1 P1 2.2452(6)
Fe1 P2 2.2532(6)
Fe1 P3 2.2656(6)
P1 O1 1.6288(15)
P1 C1 1.815(2)
P1 C7 1.823(2)
P2 O2 1.6169(16)
P2 C19 1.815(2)
P2 C13 1.826(2)
P3 O3 1.6290(16)
P3 C25 1.816(2)
P3 C31 1.819(2)
Si1 O3 1.6405(16)
Si1 O1 1.6409(16)
Si1 O2 1.6412(16)
Si1 C37 1.816(2)
S1 O5 1.429(2)
S1 O6 1.435(2)
S1 O4 1.439(2)
S1 C49 1.773(4)
S2 O7 1.419(2)
S2 O8 1.430(2)
S2 O9 1.4392(19)
S2 C50 1.791(4)
N1 C43 1.136(3)
N2 C45 1.135(3)
N3 C47 1.139(3)
F1 C49 1.317(4)
F2 C49 1.355(4)
F3 C49 1.340(4)
F4 C50 1.351(5)
F5 C50 1.296(5)
F6 C50 1.324(3)
C1 C6 1.388(4)
C1 C2 1.398(3)
C2 C3 1.379(4)
C2 H2 0.9500
C3 C4 1.368(5)
C3 H3 0.9500
C4 C5 1.383(5)
C4 H4 0.9500
C5 C6 1.389(4)
C5 H5 0.9500
C6 H6 0.9500
C7 C12 1.392(3)
C7 C8 1.392(3)
C8 C9 1.386(3)
C8 H8 0.9500
C9 C10 1.374(4)
C9 H9 0.9500
C10 C11 1.379(4)
C10 H10 0.9500
C11 C12 1.394(3)
C11 H11 0.9500
C12 H12 0.9500
C13 C14 1.393(3)
C13 C18 1.396(3)
C14 C15 1.386(4)
C14 H14 0.9500
C15 C16 1.374(4)
C15 H15 0.9500
C16 C17 1.375(4)
C16 H16 0.9500
C17 C18 1.393(4)
C17 H17 0.9500
C18 H18 0.9500
C19 C24 1.390(3)
C19 C20 1.391(3)
C20 C21 1.394(4)
C20 H20 0.9500
C21 C22 1.367(4)
C21 H21 0.9500
C22 C23 1.379(4)
C22 H22 0.9500
C23 C24 1.386(4)
C23 H23 0.9500
C24 H24 0.9500
C25 C26 1.381(3)
C25 C30 1.388(3)
C26 C27 1.391(4)
C26 H26 0.9500
C27 C28 1.365(4)
C27 H27 0.9500
C28 C29 1.375(4)
C28 H28 0.9500
C29 C30 1.378(4)
C29 H29 0.9500
C30 H30 0.9500
C31 C36 1.392(3)
C31 C32 1.399(3)
C32 C33 1.390(3)
C32 H32 0.9500
C33 C34 1.381(4)
C33 H33 0.9500
C34 C35 1.373(4)
C34 H34 0.9500
C35 C36 1.388(4)
C35 H35 0.9500
C36 H36 0.9500
C37 C42 1.390(4)
C37 C38 1.405(3)
C38 C39 1.387(3)
C38 H38 0.9500
C39 C40 1.367(4)
C39 H39 0.9500
C40 C41 1.362(4)
C40 H40 0.9500
C41 C42 1.388(4)
C41 H41 0.9500
C42 H42 0.9500
C43 C44 1.459(3)
C44 H44A 0.9800
C44 H44B 0.9800
C44 H44C 0.9800
C45 C46 1.460(3)
C46 H46A 0.9800
C46 H46B 0.9800
C46 H46C 0.9800
C47 C48 1.459(3)
C48 H48A 0.9800
C48 H48B 0.9800
C48 H48C 0.9800
